data_7216447
loop_
_publ_author_name
'Zhao, Fangfang'
'Dong, Huan'
'Liu, BeiBei'
'Zhang, Guangju'
'Huang, Hui'
'Hu, Hailiang'
'Liu, Yang'
'Kang, Zhenhui'

_publ_section_title
;
 Tuning luminescence via transition metal-directed strategy in
 coordination polymers
;
_journal_issue 21
_journal_name_full CrystEngComm
_journal_page_first 4422
_journal_paper_doi 10.1039/c3ce42566e
_journal_volume 16
_journal_year 2014
_chemical_formula_moiety ZnO(C7H4O4NSCl)2(C10H8N2)
_chemical_formula_sum 'C34 H24 Cl2 N6 O9 S2 Zn2'
_chemical_formula_weight 926.35
_chemical_name_systematic
; 
 ? 
;
_space_group_IT_number 15
_symmetry_cell_setting monoclinic
_symmetry_space_group_name_Hall '-C 2yc'
_symmetry_space_group_name_H-M 'C 1 2/c 1'
_atom_sites_solution_hydrogens geom
_atom_sites_solution_primary direct
_atom_sites_solution_secondary difmap
_audit_creation_method SHELXL-97
_cell_angle_alpha 90.00
_cell_angle_beta 109.335(4)
_cell_angle_gamma 90.00
_cell_formula_units_Z 4
_cell_length_a 15.746(4)
_cell_length_b 10.962(3)
_cell_length_c 22.411(5)
_cell_measurement_reflns_used 4092
_cell_measurement_temperature 150(2)
_cell_measurement_theta_max 27.397
_cell_measurement_theta_min 2.671
_cell_volume 3650.1(16)
_computing_cell_refinement 'Bruker SMART'
_computing_data_collection 'Bruker SMART'
_computing_data_reduction 'Bruker SMART'
_computing_molecular_graphics 'Bruker SHELXTL'
_computing_publication_material 'Bruker SHELXTL'
_computing_structure_refinement 'SHELXL-97 (Sheldrick, 1997)'
_computing_structure_solution 'SHELXS-97 (Sheldrick, 1990)'
_diffrn_ambient_temperature 150(2)
_diffrn_measured_fraction_theta_full 0.992
_diffrn_measured_fraction_theta_max 0.992
_diffrn_measurement_device_type 'Bruker APEX-II CCD'
_diffrn_measurement_method '\f and \w scans'
_diffrn_radiation_monochromator graphite
_diffrn_radiation_source 'fine-focus sealed tube'
_diffrn_radiation_type MoK\a
_diffrn_radiation_wavelength 0.71073
_diffrn_reflns_av_R_equivalents 0.0280
_diffrn_reflns_av_sigmaI/netI 0.0309
_diffrn_reflns_limit_h_max 17
_diffrn_reflns_limit_h_min -20
_diffrn_reflns_limit_k_max 10
_diffrn_reflns_limit_k_min -14
_diffrn_reflns_limit_l_max 28
_diffrn_reflns_limit_l_min -28
_diffrn_reflns_number 11391
_diffrn_reflns_theta_full 27.42
_diffrn_reflns_theta_max 27.42
_diffrn_reflns_theta_min 2.31
_exptl_absorpt_coefficient_mu 1.639
_exptl_absorpt_correction_T_max 0.7352
_exptl_absorpt_correction_T_min 0.5601
_exptl_absorpt_correction_type multi-scan
_exptl_absorpt_process_details '(SADABS; Sheldrick, 2003)'
_exptl_crystal_colour Yellow
_exptl_crystal_density_diffrn 1.686
_exptl_crystal_density_method 'not measured'
_exptl_crystal_description Block
_exptl_crystal_F_000 1872
_exptl_crystal_size_max 0.40
_exptl_crystal_size_mid 0.20
_exptl_crystal_size_min 0.20
_refine_diff_density_max 0.538
_refine_diff_density_min -0.442
_refine_diff_density_rms 0.059
_refine_ls_extinction_method none
_refine_ls_goodness_of_fit_ref 1.008
_refine_ls_hydrogen_treatment mixed
_refine_ls_matrix_type full
_refine_ls_number_parameters 253
_refine_ls_number_reflns 4137
_refine_ls_number_restraints 0
_refine_ls_restrained_S_all 1.008
_refine_ls_R_factor_all 0.0415
_refine_ls_R_factor_gt 0.0310
_refine_ls_shift/su_max 0.003
_refine_ls_shift/su_mean 0.000
_refine_ls_structure_factor_coef Fsqd
_refine_ls_weighting_details 'calc w=1/[\s^2^(Fo^2^)+(0.0390P)^2^+4.1693P] where P=(Fo^2^+2Fc^2^)/3'
_refine_ls_weighting_scheme calc
_refine_ls_wR_factor_gt 0.0769
_refine_ls_wR_factor_ref 0.0824
_reflns_number_gt 3410
_reflns_number_total 4137
_reflns_threshold_expression >2sigma(I)
_cod_data_source_file c3ce42566e2.cif
_cod_data_source_block 6
_cod_depositor_comments
;
The following automatic conversions were performed:

'_symmetry_cell_setting' value 'Monoclinic' changed to 'monoclinic'
according to
/usr/data/users/saulius/crontab/automatic-downloads/current/RSC/lib/dictionaries/cif_core.dic
dictionary named 'cif_core.dic' version 2.4.2 from 2011-04-26.

Automatic conversion script
Id: cif_fix_values 2281 2013-09-26 08:29:07Z andrius 
;
_cod_original_sg_symbol_H-M C2/c
_cod_database_code 7216447

loop_
_symmetry_equiv_pos_as_xyz
'x, y, z'
'-x, y, -z+1/2'
'x+1/2, y+1/2, z'
'-x+1/2, y+1/2, -z+1/2'
'-x, -y, -z'
'x, -y, z-1/2'
'-x+1/2, -y+1/2, -z'
'x+1/2, -y+1/2, z-1/2'

loop_
_atom_site_label
_atom_site_type_symbol
_atom_site_fract_x
_atom_site_fract_y
_atom_site_fract_z
_atom_site_U_iso_or_equiv
_atom_site_adp_type
_atom_site_occupancy
_atom_site_symmetry_multiplicity
_atom_site_calc_flag
_atom_site_refinement_flags
Zn1 Zn -0.157782(16) -0.09543(2) -0.153472(12) 0.03226(9) Uani 1 1 d .
Cl1 Cl 0.17216(4) 0.23295(7) -0.07497(3) 0.05210(18) Uani 1 1 d .
S1 S 0.01721(4) 0.03444(5) -0.14806(3) 0.03353(13) Uani 1 1 d .
O1 O -0.20044(14) 0.51775(18) -0.25280(11) 0.0673(6) Uani 1 1 d .
O2 O -0.23308(11) 0.33050(16) -0.29014(8) 0.0444(4) Uani 1 1 d .
O3 O 0.09518(11) -0.00047(18) -0.16466(9) 0.0494(4) Uani 1 1 d .
O4 O 0.02369(11) 0.01920(16) -0.08244(7) 0.0427(4) Uani 1 1 d .
N1 N -0.07098(13) -0.02848(18) -0.18967(9) 0.0377(4) Uani 1 1 d .
H1A H -0.0818 -0.0339 -0.2298 0.045 Uiso 1 1 d R
N2 N -0.19383(12) 0.03142(17) -0.09770(9) 0.0342(4) Uani 1 1 d .
N3 N -0.10314(12) -0.24207(16) -0.09228(9) 0.0335(4) Uani 1 1 d .
C1 C -0.09099(15) 0.3637(2) -0.21218(10) 0.0356(5) Uani 1 1 d .
C2 C -0.02378(16) 0.4449(2) -0.18086(11) 0.0410(5) Uani 1 1 d .
H2 H -0.0333 0.5283 -0.1875 0.049 Uiso 1 1 calc R
C3 C 0.05753(16) 0.4030(2) -0.13974(12) 0.0406(5) Uani 1 1 d .
H3 H 0.1029 0.4577 -0.1192 0.049 Uiso 1 1 calc R
C4 C 0.07051(14) 0.2791(2) -0.12964(10) 0.0350(5) Uani 1 1 d .
C5 C 0.00440(14) 0.1949(2) -0.16152(10) 0.0313(5) Uani 1 1 d .
C6 C -0.07621(14) 0.2396(2) -0.20316(10) 0.0327(5) Uani 1 1 d .
H6 H -0.1208 0.1851 -0.2253 0.039 Uiso 1 1 calc R
C7 C -0.18080(17) 0.4097(2) -0.25447(12) 0.0407(5) Uani 1 1 d .
C8 C -0.18295(17) 0.0083(2) -0.03724(11) 0.0419(6) Uani 1 1 d .
H8 H -0.1598 -0.0672 -0.0207 0.050 Uiso 1 1 calc R
C9 C -0.20442(17) 0.0908(2) 0.00219(12) 0.0427(6) Uani 1 1 d .
H9 H -0.1955 0.0703 0.0441 0.051 Uiso 1 1 calc R
C10 C -0.23922(14) 0.2038(2) -0.02072(11) 0.0337(5) Uani 1 1 d .
C11 C -0.2520(2) 0.2268(2) -0.08427(13) 0.0474(6) Uani 1 1 d .
H11 H -0.2763 0.3009 -0.1022 0.057 Uiso 1 1 calc R
C12 C -0.2288(2) 0.1401(2) -0.12057(12) 0.0460(6) Uani 1 1 d .
H12 H -0.2377 0.1577 -0.1628 0.055 Uiso 1 1 calc R
C13 C -0.13782(17) -0.3536(2) -0.10624(11) 0.0399(5) Uani 1 1 d .
H13 H -0.1896 -0.3633 -0.1411 0.048 Uiso 1 1 calc R
C14 C -0.09995(18) -0.4552(2) -0.07099(12) 0.0430(6) Uani 1 1 d .
H14 H -0.1269 -0.5311 -0.0823 0.052 Uiso 1 1 calc R
C15 C -0.02231(14) -0.44569(19) -0.01895(10) 0.0298(4) Uani 1 1 d .
C16 C 0.01068(17) -0.3286(2) -0.00332(13) 0.0482(7) Uani 1 1 d .
H16 H 0.0609 -0.3159 0.0324 0.058 Uiso 1 1 calc R
C17 C -0.03040(17) -0.2306(2) -0.04025(13) 0.0473(6) Uani 1 1 d .
H17 H -0.0067 -0.1532 -0.0286 0.057 Uiso 1 1 calc R
O1W O -0.4188(11) 0.2203(8) -0.2257(9) 0.361(14) Uani 0.50 1 d P

loop_
_atom_site_aniso_label
_atom_site_aniso_U_11
_atom_site_aniso_U_22
_atom_site_aniso_U_33
_atom_site_aniso_U_23
_atom_site_aniso_U_13
_atom_site_aniso_U_12
Zn1 0.02898(14) 0.02834(14) 0.03164(14) 0.00411(10) -0.00048(10) -0.00010(10)
Cl1 0.0300(3) 0.0642(4) 0.0462(4) 0.0143(3) -0.0087(2) -0.0071(3)
S1 0.0288(3) 0.0372(3) 0.0298(3) 0.0066(2) 0.0032(2) 0.0019(2)
O1 0.0667(13) 0.0447(11) 0.0640(14) -0.0081(10) -0.0139(10) 0.0194(10)
O2 0.0371(9) 0.0406(9) 0.0409(10) 0.0020(7) -0.0067(7) 0.0066(8)
O3 0.0355(9) 0.0554(11) 0.0567(12) 0.0030(9) 0.0144(8) 0.0080(8)
O4 0.0459(9) 0.0448(10) 0.0289(8) 0.0111(7) 0.0009(7) -0.0052(8)
N1 0.0376(10) 0.0420(11) 0.0285(10) -0.0002(8) 0.0043(8) -0.0051(9)
N2 0.0329(9) 0.0314(10) 0.0336(10) -0.0002(8) 0.0045(8) -0.0003(8)
N3 0.0331(9) 0.0279(9) 0.0352(10) 0.0071(7) 0.0056(8) 0.0041(8)
C1 0.0352(12) 0.0399(12) 0.0261(11) 0.0029(9) 0.0025(9) 0.0053(10)
C2 0.0433(13) 0.0373(12) 0.0369(13) 0.0014(10) 0.0058(10) -0.0009(11)
C3 0.0373(12) 0.0442(13) 0.0346(12) -0.0009(10) 0.0042(10) -0.0103(11)
C4 0.0248(10) 0.0491(14) 0.0256(11) 0.0059(10) 0.0006(8) -0.0037(10)
C5 0.0280(10) 0.0375(12) 0.0253(10) 0.0066(9) 0.0049(8) -0.0010(9)
C6 0.0283(10) 0.0389(12) 0.0252(11) 0.0013(9) 0.0013(8) -0.0014(9)
C7 0.0396(13) 0.0416(13) 0.0337(12) 0.0017(10) 0.0025(10) 0.0066(11)
C8 0.0459(13) 0.0377(12) 0.0349(12) 0.0059(10) 0.0038(10) 0.0132(11)
C9 0.0462(14) 0.0450(14) 0.0308(12) 0.0040(10) 0.0047(10) 0.0144(11)
C10 0.0279(10) 0.0339(11) 0.0347(11) -0.0009(9) 0.0040(9) 0.0006(9)
C11 0.0701(18) 0.0302(12) 0.0421(14) 0.0066(10) 0.0188(13) 0.0099(12)
C12 0.0662(17) 0.0350(12) 0.0370(13) 0.0042(10) 0.0173(12) 0.0048(12)
C13 0.0408(13) 0.0319(11) 0.0357(12) 0.0002(10) -0.0026(10) 0.0048(10)
C14 0.0496(14) 0.0252(11) 0.0410(13) -0.0016(10) -0.0028(11) 0.0012(10)
C15 0.0293(10) 0.0274(10) 0.0316(11) 0.0055(9) 0.0086(9) 0.0054(9)
C16 0.0373(13) 0.0376(13) 0.0527(16) 0.0130(11) -0.0081(11) -0.0037(11)
C17 0.0421(13) 0.0284(12) 0.0557(16) 0.0103(11) -0.0050(12) -0.0059(10)
O1W 0.321(17) 0.072(5) 0.47(3) -0.074(10) -0.164(16) 0.051(8)

loop_
_atom_type_symbol
_atom_type_description
_atom_type_scat_dispersion_real
_atom_type_scat_dispersion_imag
_atom_type_scat_source
C C 0.0033 0.0016 'International Tables Vol C Tables 4.2.6.8 and 6.1.1.4'
H H 0.0000 0.0000 'International Tables Vol C Tables 4.2.6.8 and 6.1.1.4'
Cl Cl 0.1484 0.1585 'International Tables Vol C Tables 4.2.6.8 and 6.1.1.4'
N N 0.0061 0.0033 'International Tables Vol C Tables 4.2.6.8 and 6.1.1.4'
O O 0.0106 0.0060 'International Tables Vol C Tables 4.2.6.8 and 6.1.1.4'
S S 0.1246 0.1234 'International Tables Vol C Tables 4.2.6.8 and 6.1.1.4'
Zn Zn 0.2839 1.4301 'International Tables Vol C Tables 4.2.6.8 and 6.1.1.4'

loop_
_geom_angle_atom_site_label_1
_geom_angle_atom_site_label_2
_geom_angle_atom_site_label_3
_geom_angle
_geom_angle_site_symmetry_1
_geom_angle_site_symmetry_3
O2 Zn1 N1 118.55(8) 4_444 .
O2 Zn1 N2 108.25(8) 4_444 .
N1 Zn1 N2 111.63(8) . .
O2 Zn1 N3 100.81(7) 4_444 .
N1 Zn1 N3 111.54(8) . .
N2 Zn1 N3 104.74(8) . .
O3 S1 O4 116.72(11) . .
O3 S1 N1 113.20(11) . .
O4 S1 N1 107.83(10) . .
O3 S1 C5 105.97(11) . .
O4 S1 C5 104.54(10) . .
N1 S1 C5 107.90(10) . .
C7 O2 Zn1 111.76(15) . 4_454
S1 N1 Zn1 121.85(12) . .
S1 N1 H1A 119.1 . .
Zn1 N1 H1A 119.1 . .
C8 N2 C12 117.1(2) . .
C8 N2 Zn1 121.14(16) . .
C12 N2 Zn1 121.72(16) . .
C13 N3 C17 117.05(19) . .
C13 N3 Zn1 120.03(15) . .
C17 N3 Zn1 122.83(15) . .
C6 C1 C2 119.7(2) . .
C6 C1 C7 119.9(2) . .
C2 C1 C7 120.4(2) . .
C1 C2 C3 120.5(2) . .
C1 C2 H2 119.8 . .
C3 C2 H2 119.8 . .
C4 C3 C2 119.3(2) . .
C4 C3 H3 120.3 . .
C2 C3 H3 120.3 . .
C3 C4 C5 121.4(2) . .
C3 C4 Cl1 116.96(18) . .
C5 C4 Cl1 121.66(18) . .
C6 C5 C4 118.0(2) . .
C6 C5 S1 119.14(17) . .
C4 C5 S1 122.74(17) . .
C1 C6 C5 121.1(2) . .
C1 C6 H6 119.5 . .
C5 C6 H6 119.5 . .
O1 C7 O2 123.9(2) . .
O1 C7 C1 119.9(2) . .
O2 C7 C1 116.3(2) . .
N2 C8 C9 123.3(2) . .
N2 C8 H8 118.4 . .
C9 C8 H8 118.4 . .
C10 C9 C8 120.0(2) . .
C10 C9 H9 120.0 . .
C8 C9 H9 120.0 . .
C9 C10 C11 116.6(2) . .
C9 C10 C10 121.5(3) . 7_455
C11 C10 C10 121.9(3) . 7_455
C12 C11 C10 120.1(2) . .
C12 C11 H11 119.9 . .
C10 C11 H11 119.9 . .
N2 C12 C11 122.9(2) . .
N2 C12 H12 118.6 . .
C11 C12 H12 118.6 . .
N3 C13 C14 122.7(2) . .
N3 C13 H13 118.7 . .
C14 C13 H13 118.7 . .
C13 C14 C15 120.9(2) . .
C13 C14 H14 119.5 . .
C15 C14 H14 119.5 . .
C16 C15 C14 115.8(2) . .
C16 C15 C15 121.9(2) . 5_545
C14 C15 C15 122.4(3) . 5_545
C17 C16 C15 120.5(2) . .
C17 C16 H16 119.8 . .
C15 C16 H16 119.8 . .
N3 C17 C16 123.0(2) . .
N3 C17 H17 118.5 . .
C16 C17 H17 118.5 . .

loop_
_geom_bond_atom_site_label_1
_geom_bond_atom_site_label_2
_geom_bond_distance
_geom_bond_site_symmetry_2
Zn1 O2 1.9421(16) 4_444
Zn1 N1 1.949(2) .
Zn1 N2 2.071(2) .
Zn1 N3 2.1033(18) .
Cl1 C4 1.738(2) .
S1 O3 1.4473(18) .
S1 O4 1.4499(17) .
S1 N1 1.554(2) .
S1 C5 1.785(2) .
O1 C7 1.228(3) .
O2 C7 1.279(3) .
O2 Zn1 1.9421(16) 4_454
N1 H1A 0.8600 .
N2 C8 1.333(3) .
N2 C12 1.341(3) .
N3 C13 1.333(3) .
N3 C17 1.343(3) .
C1 C6 1.384(3) .
C1 C2 1.383(3) .
C1 C7 1.505(3) .
C2 C3 1.385(3) .
C2 H2 0.9300 .
C3 C4 1.381(3) .
C3 H3 0.9300 .
C4 C5 1.397(3) .
C5 C6 1.392(3) .
C6 H6 0.9300 .
C8 C9 1.383(3) .
C8 H8 0.9300 .
C9 C10 1.383(3) .
C9 H9 0.9300 .
C10 C11 1.394(3) .
C10 C10 1.487(5) 7_455
C11 C12 1.377(4) .
C11 H11 0.9300 .
C12 H12 0.9300 .
C13 C14 1.382(3) .
C13 H13 0.9300 .
C14 C15 1.386(3) .
C14 H14 0.9300 .
C15 C16 1.386(3) .
C15 C15 1.496(4) 5_545
C16 C17 1.379(3) .
C16 H16 0.9300 .
C17 H17 0.9300 .
